data_7200315
loop_
_publ_author_name
'Yang, Guang'
'Zhang, Pei-Pei'
'Liu, Li-Li'
'Kou, Jun-Feng'
'Hou, Hong-Wei'
'Fan, Yao-Ting'

_publ_section_title
;
 3D binary silver(I) 1,2,4-triazolates: syntheses, structures and
 topologies
;
_journal_issue 4
_journal_name_full CrystEngComm
_journal_page_first 663
_journal_paper_doi 10.1039/b813024h
_journal_volume 11
_journal_year 2009
_chemical_formula_sum 'C6 H10 Ag N3'
_chemical_formula_weight 232.04
_chemical_name_systematic
;
?
;
_space_group_IT_number 15
_symmetry_cell_setting monoclinic
_symmetry_space_group_name_Hall '-C 2yc'
_symmetry_space_group_name_H-M 'C 1 2/c 1'
_atom_sites_solution_hydrogens geom
_atom_sites_solution_primary direct
_atom_sites_solution_secondary difmap
_audit_creation_method SHELXL-97
_cell_angle_alpha 90.00
_cell_angle_beta 95.67(3)
_cell_angle_gamma 90.00
_cell_formula_units_Z 16
_cell_length_a 12.536(3)
_cell_length_b 28.624(6)
_cell_length_c 8.8755(18)
_cell_measurement_temperature 298(2)
_cell_volume 3169.2(12)
_computing_cell_refinement 'Bruker SMART'
_computing_data_collection 'Bruker SMART'
_computing_data_reduction 'Bruker SHELXTL'
_computing_molecular_graphics 'Bruker SHELXTL'
_computing_publication_material 'Bruker SHELXTL'
_computing_structure_refinement 'SHELXL-97 (Sheldrick, 1997)'
_computing_structure_solution 'SHELXS-97 (Sheldrick, 1990)'
_diffrn_ambient_temperature 298(2)
_diffrn_measured_fraction_theta_full 0.986
_diffrn_measured_fraction_theta_max 0.986
_diffrn_measurement_device_type 'CCD area detector'
_diffrn_measurement_method 'phi and omega scans'
_diffrn_radiation_monochromator graphite
_diffrn_radiation_source 'fine-focus sealed tube'
_diffrn_radiation_type MoK\a
_diffrn_radiation_wavelength 0.71073
_diffrn_reflns_av_R_equivalents 0.0216
_diffrn_reflns_av_sigmaI/netI 0.0203
_diffrn_reflns_limit_h_max 16
_diffrn_reflns_limit_h_min -16
_diffrn_reflns_limit_k_max 37
_diffrn_reflns_limit_k_min -36
_diffrn_reflns_limit_l_max 11
_diffrn_reflns_limit_l_min -11
_diffrn_reflns_number 14527
_diffrn_reflns_theta_full 28.30
_diffrn_reflns_theta_max 28.30
_diffrn_reflns_theta_min 2.69
_exptl_absorpt_coefficient_mu 2.471
_exptl_absorpt_correction_T_max 0.8268
_exptl_absorpt_correction_T_min 0.5771
_exptl_absorpt_correction_type multi-scan
_exptl_absorpt_process_details 'SADABS (Sheldrick, 1996)'
_exptl_crystal_colour colorless
_exptl_crystal_density_diffrn 1.945
_exptl_crystal_density_method 'not measured'
_exptl_crystal_description prism
_exptl_crystal_F_000 1824
_exptl_crystal_size_max 0.25
_exptl_crystal_size_mid 0.19
_exptl_crystal_size_min 0.08
_refine_diff_density_max 0.516
_refine_diff_density_min -0.655
_refine_diff_density_rms 0.082
_refine_ls_extinction_method none
_refine_ls_goodness_of_fit_ref 1.061
_refine_ls_hydrogen_treatment constr
_refine_ls_matrix_type full
_refine_ls_number_parameters 187
_refine_ls_number_reflns 3898
_refine_ls_number_restraints 0
_refine_ls_restrained_S_all 1.061
_refine_ls_R_factor_all 0.0334
_refine_ls_R_factor_gt 0.0237
_refine_ls_shift/su_max 0.002
_refine_ls_shift/su_mean 0.000
_refine_ls_structure_factor_coef Fsqd
_refine_ls_weighting_details 'calc w=1/[\s^2^(Fo^2^)+(0.0219P)^2^+3.4785P] where P=(Fo^2^+2Fc^2^)/3'
_refine_ls_weighting_scheme calc
_refine_ls_wR_factor_gt 0.0525
_refine_ls_wR_factor_ref 0.0568
_reflns_number_gt 3134
_reflns_number_total 3898
_reflns_threshold_expression >2sigma(I)
_cod_data_source_file b813024h.txt
_cod_data_source_block AgEt2tz
_cod_original_cell_volume 3169.3(11)
_cod_original_sg_symbol_H-M C2/c
_cod_database_code 7200315

loop_
_symmetry_equiv_pos_as_xyz
'x, y, z'
'-x, y, -z+1/2'
'x+1/2, y+1/2, z'
'-x+1/2, y+1/2, -z+1/2'
'-x, -y, -z'
'x, -y, z-1/2'
'-x+1/2, -y+1/2, -z'
'x+1/2, -y+1/2, z-1/2'

loop_
_atom_site_label
_atom_site_type_symbol
_atom_site_fract_x
_atom_site_fract_y
_atom_site_fract_z
_atom_site_U_iso_or_equiv
_atom_site_adp_type
_atom_site_occupancy
_atom_site_symmetry_multiplicity
_atom_site_calc_flag
_atom_site_refinement_flags
_atom_site_disorder_assembly
_atom_site_disorder_group
Ag1 Ag 0.0000 0.117823(11) 0.7500 0.03843(8) Uani 1 2 d S . .
Ag2 Ag 0.104878(16) 0.102382(7) 1.10974(2) 0.03800(7) Uani 1 1 d . . .
Ag3 Ag 0.0000 0.324011(10) 1.2500 0.03371(7) Uani 1 2 d S . .
N1 N 0.16830(15) 0.13540(7) 0.8007(2) 0.0329(5) Uani 1 1 d . . .
N2 N 0.21664(16) 0.11836(7) 0.9360(2) 0.0318(4) Uani 1 1 d . . .
N3 N 0.34403(15) 0.14649(7) 0.8039(2) 0.0319(4) Uani 1 1 d . . .
N4 N 0.0000 0.03487(10) 0.7500 0.0341(6) Uani 1 2 d S . .
N5 N -0.04235(16) -0.03909(7) 0.7954(2) 0.0337(5) Uani 1 1 d . . .
N6 N 0.03843(17) 0.17020(7) 1.1985(3) 0.0381(5) Uani 1 1 d . . .
N7 N 0.0000 0.24399(10) 1.2500 0.0371(7) Uani 1 2 d S . .
C1 C 0.24630(18) 0.15206(9) 0.7250(3) 0.0343(6) Uani 1 1 d . . .
C2 C 0.2269(2) 0.17554(13) 0.5729(4) 0.0582(9) Uani 1 1 d . . .
H2A H 0.1505 0.1754 0.5422 0.070 Uiso 1 1 calc R . .
H2B H 0.2494 0.2079 0.5837 0.070 Uiso 1 1 calc R . .
C3 C 0.2825(3) 0.1540(2) 0.4517(4) 0.1015(17) Uani 1 1 d . . .
H3A H 0.3581 0.1529 0.4821 0.152 Uiso 1 1 calc R . .
H3B H 0.2697 0.1722 0.3609 0.152 Uiso 1 1 calc R . .
H3C H 0.2560 0.1228 0.4332 0.152 Uiso 1 1 calc R . .
C4 C 0.32118(18) 0.12537(9) 0.9334(3) 0.0301(5) Uani 1 1 d . . .
C5 C 0.4031(2) 0.11017(10) 1.0576(3) 0.0438(7) Uani 1 1 d . . .
H5A H 0.3671 0.1009 1.1446 0.053 Uiso 1 1 calc R . .
H5B H 0.4494 0.1364 1.0877 0.053 Uiso 1 1 calc R . .
C6 C 0.4715(3) 0.06980(12) 1.0114(4) 0.0635(9) Uani 1 1 d . . .
H6A H 0.4265 0.0433 0.9854 0.095 Uiso 1 1 calc R . .
H6B H 0.5234 0.0618 1.0941 0.095 Uiso 1 1 calc R . .
H6C H 0.5076 0.0788 0.9255 0.095 Uiso 1 1 calc R . .
C7 C -0.06435(19) 0.00540(9) 0.8194(3) 0.0328(5) Uani 1 1 d . . .
C8 C -0.1532(2) 0.02072(10) 0.9094(3) 0.0432(7) Uani 1 1 d . . .
H8A H -0.1390 0.0523 0.9456 0.052 Uiso 1 1 calc R . .
H8B H -0.1548 0.0006 0.9970 0.052 Uiso 1 1 calc R . .
C9 C -0.2617(2) 0.01932(13) 0.8172(4) 0.0642(9) Uani 1 1 d . . .
H9A H -0.2598 0.0384 0.7286 0.096 Uiso 1 1 calc R . .
H9B H -0.3155 0.0309 0.8773 0.096 Uiso 1 1 calc R . .
H9C H -0.2784 -0.0123 0.7874 0.096 Uiso 1 1 calc R . .
C10 C 0.05886(19) 0.21458(9) 1.1723(3) 0.0347(6) Uani 1 1 d . . .
C11 C 0.1345(2) 0.23123(10) 1.0640(3) 0.0419(6) Uani 1 1 d . . .
H11A H 0.1805 0.2056 1.0398 0.050 Uiso 1 1 calc R . .
H11B H 0.1795 0.2558 1.1113 0.050 Uiso 1 1 calc R . .
C12 C 0.0749(3) 0.24971(13) 0.9196(4) 0.0636(9) Uani 1 1 d . . .
H12A H 0.0322 0.2252 0.8707 0.095 Uiso 1 1 calc R . .
H12B H 0.1255 0.2606 0.8531 0.095 Uiso 1 1 calc R . .
H12C H 0.0293 0.2750 0.9433 0.095 Uiso 1 1 calc R . .

loop_
_atom_site_aniso_label
_atom_site_aniso_U_11
_atom_site_aniso_U_22
_atom_site_aniso_U_33
_atom_site_aniso_U_23
_atom_site_aniso_U_13
_atom_site_aniso_U_12
Ag1 0.01909(13) 0.04730(17) 0.04964(18) 0.000 0.00712(11) 0.000
Ag2 0.03413(11) 0.03892(12) 0.04328(12) 0.00388(8) 0.01556(9) -0.00265(8)
Ag3 0.02132(13) 0.04054(16) 0.04069(16) 0.000 0.01021(10) 0.000
N1 0.0202(10) 0.0384(11) 0.0407(12) -0.0007(9) 0.0066(8) -0.0017(8)
N2 0.0243(10) 0.0349(11) 0.0376(12) -0.0003(9) 0.0101(9) -0.0027(8)
N3 0.0199(9) 0.0378(11) 0.0390(12) 0.0035(9) 0.0074(8) -0.0015(8)
N4 0.0324(16) 0.0306(15) 0.0406(17) 0.000 0.0101(13) 0.000
N5 0.0339(11) 0.0337(11) 0.0362(11) 0.0005(9) 0.0173(9) 0.0007(9)
N6 0.0346(12) 0.0338(11) 0.0493(14) 0.0003(10) 0.0202(10) 0.0004(9)
N7 0.0344(16) 0.0315(16) 0.0480(19) 0.000 0.0176(14) 0.000
C1 0.0225(12) 0.0405(14) 0.0409(14) 0.0034(11) 0.0082(10) -0.0003(10)
C2 0.0354(16) 0.088(3) 0.0519(19) 0.0183(17) 0.0065(13) 0.0055(16)
C3 0.082(3) 0.175(5) 0.048(2) 0.019(3) 0.010(2) 0.034(3)
C4 0.0230(12) 0.0312(12) 0.0376(14) -0.0016(10) 0.0098(10) 0.0012(9)
C5 0.0341(14) 0.0554(18) 0.0414(15) 0.0054(13) 0.0018(12) 0.0009(12)
C6 0.053(2) 0.066(2) 0.070(2) 0.0086(18) -0.0052(17) 0.0209(17)
C7 0.0298(12) 0.0345(14) 0.0356(14) 0.0005(10) 0.0104(10) 0.0005(10)
C8 0.0419(15) 0.0422(15) 0.0485(17) -0.0008(12) 0.0203(13) 0.0072(12)
C9 0.0370(17) 0.076(2) 0.082(2) 0.0139(19) 0.0178(16) 0.0097(16)
C10 0.0308(13) 0.0322(13) 0.0429(15) -0.0008(11) 0.0131(11) 0.0010(10)
C11 0.0401(15) 0.0369(14) 0.0524(17) -0.0013(12) 0.0225(13) -0.0023(12)
C12 0.064(2) 0.079(2) 0.0500(19) 0.0103(17) 0.0169(16) -0.0063(18)

loop_
_atom_type_symbol
_atom_type_description
_atom_type_scat_dispersion_real
_atom_type_scat_dispersion_imag
_atom_type_scat_source
C C 0.0033 0.0016 'International Tables Vol C Tables 4.2.6.8 and 6.1.1.4'
H H 0.0000 0.0000 'International Tables Vol C Tables 4.2.6.8 and 6.1.1.4'
N N 0.0061 0.0033 'International Tables Vol C Tables 4.2.6.8 and 6.1.1.4'
Ag Ag -0.8971 1.1015 'International Tables Vol C Tables 4.2.6.8 and 6.1.1.4'

loop_
_geom_angle_atom_site_label_1
_geom_angle_atom_site_label_2
_geom_angle_atom_site_label_3
_geom_angle
_geom_angle_site_symmetry_1
_geom_angle_site_symmetry_3
_geom_angle_publ_flag
N1 Ag1 N1 153.22(11) . 2_556 ?
N1 Ag1 N4 103.39(5) . . ?
N1 Ag1 N4 103.39(5) 2_556 . ?
N1 Ag1 Ag2 120.55(6) . 2_556 ?
N1 Ag1 Ag2 63.42(6) 2_556 2_556 ?
N4 Ag1 Ag2 82.442(7) . 2_556 ?
N1 Ag1 Ag2 63.42(6) . . ?
N1 Ag1 Ag2 120.55(6) 2_556 . ?
N4 Ag1 Ag2 82.442(7) . . ?
Ag2 Ag1 Ag2 164.884(14) 2_556 . ?
N5 Ag2 N2 135.48(7) 5_557 . ?
N5 Ag2 N6 114.63(8) 5_557 . ?
N2 Ag2 N6 109.85(7) . . ?
N5 Ag2 Ag1 110.80(6) 5_557 . ?
N2 Ag2 Ag1 61.95(6) . . ?
N6 Ag2 Ag1 95.40(6) . . ?
N3 Ag3 N3 135.39(11) 7_557 8_456 ?
N3 Ag3 N7 112.30(5) 7_557 . ?
N3 Ag3 N7 112.30(5) 8_456 . ?
C1 N1 N2 106.58(19) . . ?
C1 N1 Ag1 136.58(18) . . ?
N2 N1 Ag1 115.65(14) . . ?
C4 N2 N1 106.32(19) . . ?
C4 N2 Ag2 136.98(18) . . ?
N1 N2 Ag2 114.97(14) . . ?
C4 N3 C1 103.56(19) . . ?
C4 N3 Ag3 128.02(16) . 7_557 ?
C1 N3 Ag3 127.68(16) . 7_557 ?
C7 N4 C7 103.1(3) . 2_556 ?
C7 N4 Ag1 128.46(14) . . ?
C7 N4 Ag1 128.46(14) 2_556 . ?
C7 N5 N5 105.99(13) . 2_556 ?
C7 N5 Ag2 130.49(16) . 5_557 ?
N5 N5 Ag2 123.18(6) 2_556 5_557 ?
C10 N6 N6 105.92(14) . 2_557 ?
C10 N6 Ag2 132.32(16) . . ?
N6 N6 Ag2 121.76(5) 2_557 . ?
C10 N7 C10 103.0(3) . 2_557 ?
C10 N7 Ag3 128.49(14) . . ?
C10 N7 Ag3 128.49(14) 2_557 . ?
N1 C1 N3 111.6(2) . . ?
N1 C1 C2 123.5(2) . . ?
N3 C1 C2 124.9(2) . . ?
C3 C2 C1 114.9(3) . . ?
N2 C4 N3 112.0(2) . . ?
N2 C4 C5 123.4(2) . . ?
N3 C4 C5 124.6(2) . . ?
C4 C5 C6 112.8(2) . . ?
N5 C7 N4 112.5(2) . . ?
N5 C7 C8 123.0(2) . . ?
N4 C7 C8 124.5(2) . . ?
C7 C8 C9 112.3(2) . . ?
N6 C10 N7 112.6(2) . . ?
N6 C10 C11 124.5(2) . . ?
N7 C10 C11 122.9(2) . . ?
C10 C11 C12 111.4(2) . . ?

loop_
_geom_bond_atom_site_label_1
_geom_bond_atom_site_label_2
_geom_bond_distance
_geom_bond_site_symmetry_2
_geom_bond_publ_flag
Ag1 N1 2.173(2) . ?
Ag1 N1 2.173(2) 2_556 ?
Ag1 N4 2.374(3) . ?
Ag1 Ag2 3.3600(9) 2_556 ?
Ag1 Ag2 3.3600(9) . ?
Ag2 N5 2.176(2) 5_557 ?
Ag2 N2 2.231(2) . ?
Ag2 N6 2.283(2) . ?
Ag3 N3 2.2248(19) 7_557 ?
Ag3 N3 2.2248(19) 8_456 ?
Ag3 N7 2.290(3) . ?
N1 C1 1.329(3) . ?
N1 N2 1.379(3) . ?
N2 C4 1.328(3) . ?
N3 C4 1.354(3) . ?
N3 C1 1.359(3) . ?
N3 Ag3 2.2248(19) 7_557 ?
N4 C7 1.357(3) . ?
N4 C7 1.357(3) 2_556 ?
N5 C7 1.325(3) . ?
N5 N5 1.395(4) 2_556 ?
N5 Ag2 2.176(2) 5_557 ?
N6 C10 1.321(3) . ?
N6 N6 1.393(4) 2_557 ?
N7 C10 1.353(3) . ?
N7 C10 1.353(3) 2_557 ?
C1 C2 1.506(4) . ?
C2 C3 1.474(5) . ?
C4 C5 1.496(4) . ?
C5 C6 1.519(4) . ?
C7 C8 1.499(3) . ?
C8 C9 1.517(4) . ?
C10 C11 1.493(3) . ?
C11 C12 1.513(4) . ?
